data_4034585
loop_
_publ_author_name
'Bodhak, Chandan'
'Pramanik, Animesh'

_publ_section_title
;
 One-Pot, Three-Component Synthesis of 5-Sulfenyl-2-iminothiazolines by
 Cross-Dehydrogenative C-S Coupling Using I~2~/DMSO in Open Air
;
_journal_coden_ASTM JOCEAH
_journal_issue 11
_journal_name_full 'The Journal of Organic Chemistry'
_journal_page_first 7265
_journal_page_last 7278
_journal_paper_doi 10.1021/acs.joc.9b00785
_journal_volume 84
_journal_year 2019
_chemical_formula_sum 'C25 H21 Br N2 O S2'
_chemical_formula_weight 508.46
_chemical_name_systematic
;
 (Z)-5-((4-Bromophenyl)thio)-3-cyclopropyl-4-(4-methoxyphenyl)-N-phenylthiazol-2(3H)-imine 
;
_space_group_IT_number 14
_space_group_name_Hall '-P 2yn'
_space_group_name_H-M_alt 'P 1 21/n 1'
_symmetry_cell_setting monoclinic
_symmetry_space_group_name_H-M 'P 1 21/n 1'
_atom_sites_solution_hydrogens geom
_atom_sites_solution_primary direct
_atom_sites_solution_secondary difmap
_audit_creation_method SHELXL-97
_cell_angle_alpha 90.00
_cell_angle_beta 102.582(3)
_cell_angle_gamma 90.00
_cell_formula_units_Z 4
_cell_length_a 9.834(3)
_cell_length_b 23.521(6)
_cell_length_c 10.229(3)
_cell_measurement_reflns_used 5595
_cell_measurement_temperature 296(2)
_cell_measurement_theta_max 24.21
_cell_measurement_theta_min 2.22
_cell_volume 2309.2(11)
_computing_cell_refinement 'Bruker SAINT'
_computing_data_collection 'Bruker APEX2'
_computing_data_reduction 'Bruker SAINT'
_computing_molecular_graphics 'Bruker SHELXTL'
_computing_publication_material 'Bruker SHELXTL'
_computing_structure_refinement 'SHELXL-97 (Sheldrick, 2008)'
_computing_structure_solution 'SHELXS-97 (Sheldrick, 2008)'
_diffrn_ambient_temperature 296(2)
_diffrn_measured_fraction_theta_full 0.999
_diffrn_measured_fraction_theta_max 0.999
_diffrn_measurement_device_type 'Bruker APEX-II CCD'
_diffrn_measurement_method '\f and \w scans'
_diffrn_radiation_monochromator graphite
_diffrn_radiation_source 'fine-focus sealed tube'
_diffrn_radiation_type MoK\a
_diffrn_radiation_wavelength 0.71073
_diffrn_reflns_av_R_equivalents 0.0226
_diffrn_reflns_av_sigmaI/netI 0.0225
_diffrn_reflns_limit_h_max 11
_diffrn_reflns_limit_h_min -11
_diffrn_reflns_limit_k_max 27
_diffrn_reflns_limit_k_min -27
_diffrn_reflns_limit_l_max 12
_diffrn_reflns_limit_l_min -11
_diffrn_reflns_number 15869
_diffrn_reflns_theta_full 25.00
_diffrn_reflns_theta_max 25.00
_diffrn_reflns_theta_min 1.73
_exptl_absorpt_coefficient_mu 1.981
_exptl_crystal_colour White
_exptl_crystal_density_diffrn 1.463
_exptl_crystal_density_method 'not measured'
_exptl_crystal_description Hexagonal
_exptl_crystal_F_000 1036
_exptl_crystal_size_max 0.2
_exptl_crystal_size_mid 0.1
_exptl_crystal_size_min 0.1
_refine_diff_density_max 0.583
_refine_diff_density_min -0.576
_refine_diff_density_rms 0.040
_refine_ls_extinction_method none
_refine_ls_goodness_of_fit_ref 1.028
_refine_ls_hydrogen_treatment mixed
_refine_ls_matrix_type full
_refine_ls_number_parameters 281
_refine_ls_number_reflns 4065
_refine_ls_number_restraints 0
_refine_ls_restrained_S_all 1.028
_refine_ls_R_factor_all 0.0469
_refine_ls_R_factor_gt 0.0325
_refine_ls_shift/su_max 0.000
_refine_ls_shift/su_mean 0.000
_refine_ls_structure_factor_coef Fsqd
_refine_ls_weighting_details 'calc w=1/[\s^2^(Fo^2^)+(0.0395P)^2^+1.0137P] where P=(Fo^2^+2Fc^2^)/3'
_refine_ls_weighting_scheme calc
_refine_ls_wR_factor_gt 0.0783
_refine_ls_wR_factor_ref 0.0845
_reflns_number_gt 3211
_reflns_number_total 4065
_reflns_threshold_expression >2sigma(I)
_cod_data_source_file jo9b00785_si_002.cif
_cod_data_source_block cb1
_cod_depositor_comments
;
The following automatic conversions were performed:

data item '_symmetry_cell_setting' value 'Monoclinic' was changed to
'monoclinic' in accordance with the
/home/data/users/saulius/crontab/automatic-downloads/current/ACS/lib/dictionaries/cif_core.dic
dictionary named 'cif_core.dic' version 2.4.2 last updated on
2011-04-26.

Automatic conversion script
Id: cif_fix_values 6909 2019-04-08 15:41:33Z antanas 
;
_cod_original_cell_volume 2309.1(11)
_cod_original_sg_symbol_H-M P2(1)/n
_cod_original_formula_sum 'C25 H20 Br N2 O S2'
_cod_database_code 4034585

loop_
_symmetry_equiv_pos_as_xyz
'x, y, z'
'-x+1/2, y+1/2, -z+1/2'
'-x, -y, -z'
'x-1/2, -y-1/2, z-1/2'

loop_
_atom_site_label
_atom_site_type_symbol
_atom_site_fract_x
_atom_site_fract_y
_atom_site_fract_z
_atom_site_U_iso_or_equiv
_atom_site_adp_type
_atom_site_occupancy
_atom_site_symmetry_multiplicity
_atom_site_calc_flag
_atom_site_refinement_flags
Br1 Br 0.55472(4) 0.206078(14) -0.48471(3) 0.07907(14) Uani 1 1 d .
S1 S 0.50651(7) 0.36329(3) 0.01692(6) 0.04895(17) Uani 1 1 d .
S2 S 0.58009(7) 0.46451(3) -0.13709(6) 0.04655(17) Uani 1 1 d .
O1 O 0.93256(18) 0.32558(9) 0.58432(18) 0.0625(5) Uani 1 1 d .
N1 N 0.78737(19) 0.48767(8) 0.05700(18) 0.0385(4) Uani 1 1 d .
N2 N 0.7797(2) 0.54742(8) -0.12695(19) 0.0441(5) Uani 1 1 d .
C1 C 1.0711(3) 0.30506(13) 0.6166(3) 0.0617(8) Uani 1 1 d .
H1A H 1.0885 0.2824 0.5439 0.092 Uiso 1 1 calc R
H1B H 1.0842 0.2822 0.6962 0.092 Uiso 1 1 calc R
H1C H 1.1346 0.3366 0.6317 0.092 Uiso 1 1 calc R
C2 C 0.8912(2) 0.35502(10) 0.4670(2) 0.0437(6) Uani 1 1 d .
C3 C 0.7520(3) 0.37011(12) 0.4334(2) 0.0518(7) Uani 1 1 d .
H3 H 0.6938 0.3613 0.4910 0.062 Uiso 1 1 calc R
C4 C 0.6995(2) 0.39815(11) 0.3150(2) 0.0452(6) Uani 1 1 d .
H4 H 0.6058 0.4081 0.2934 0.054 Uiso 1 1 calc R
C5 C 0.7844(2) 0.41173(9) 0.2272(2) 0.0362(5) Uani 1 1 d .
C6 C 0.7258(2) 0.43903(9) 0.0979(2) 0.0365(5) Uani 1 1 d .
C7 C 0.7292(2) 0.50623(10) -0.0720(2) 0.0386(5) Uani 1 1 d .
C8 C 0.7179(2) 0.56438(10) -0.2595(2) 0.0406(5) Uani 1 1 d .
C9 C 0.6960(3) 0.52737(12) -0.3672(3) 0.0544(7) Uani 1 1 d .
H9 H 0.7186 0.4891 -0.3534 0.065 Uiso 1 1 calc R
C10 C 0.6404(3) 0.54700(14) -0.4957(3) 0.0631(8) Uani 1 1 d .
H10 H 0.6248 0.5217 -0.5674 0.076 Uiso 1 1 calc R
C11 C 0.6085(3) 0.60324(14) -0.5175(3) 0.0637(8) Uani 1 1 d .
H11 H 0.5709 0.6162 -0.6036 0.076 Uiso 1 1 calc R
C12 C 0.5445(3) 0.25206(10) -0.3348(3) 0.0496(6) Uani 1 1 d .
C13 C 0.4233(3) 0.25288(11) -0.2890(3) 0.0520(7) Uani 1 1 d .
H13 H 0.3480 0.2304 -0.3293 0.062 Uiso 1 1 calc R
C14 C 0.4148(3) 0.28764(10) -0.1820(3) 0.0455(6) Uani 1 1 d .
H14 H 0.3328 0.2888 -0.1507 0.055 Uiso 1 1 calc R
C15 C 0.5269(2) 0.32070(10) -0.1212(2) 0.0402(5) Uani 1 1 d .
C16 C 0.6486(3) 0.31816(11) -0.1672(3) 0.0491(6) Uani 1 1 d .
H16 H 0.7252 0.3397 -0.1255 0.059 Uiso 1 1 calc R
C17 C 0.6577(3) 0.28401(11) -0.2745(3) 0.0526(7) Uani 1 1 d .
H17 H 0.7397 0.2826 -0.3058 0.063 Uiso 1 1 calc R
C18 C 0.6138(2) 0.42115(10) 0.0062(2) 0.0414(5) Uani 1 1 d .
C19 C 0.9778(2) 0.36952(10) 0.3832(2) 0.0429(6) Uani 1 1 d .
H19 H 1.0721 0.3607 0.4067 0.052 Uiso 1 1 calc R
C20 C 0.9240(2) 0.39729(10) 0.2640(2) 0.0409(5) Uani 1 1 d .
H20 H 0.9829 0.4065 0.2073 0.049 Uiso 1 1 calc R
C21 C 0.9033(2) 0.51749(10) 0.1394(2) 0.0425(5) Uani 1 1 d .
H21 H 0.9960 0.5048 0.1314 0.051 Uiso 1 1 calc R
C22 C 0.8920(3) 0.53759(11) 0.2737(3) 0.0622(8) Uani 1 1 d .
H22A H 0.9751 0.5361 0.3450 0.075 Uiso 1 1 calc R
H22B H 0.8055 0.5303 0.3017 0.075 Uiso 1 1 calc R
C23 C 0.8891(3) 0.57933(11) 0.1639(3) 0.0650(8) Uani 1 1 d .
H23A H 0.9704 0.6032 0.1683 0.078 Uiso 1 1 calc R
H23B H 0.8008 0.5973 0.1250 0.078 Uiso 1 1 calc R
C24 C 0.6322(3) 0.64023(12) -0.4121(3) 0.0571(7) Uani 1 1 d .
H24 H 0.6116 0.6786 -0.4270 0.068 Uiso 1 1 calc R
C25 C 0.6866(2) 0.62120(11) -0.2833(2) 0.0462(6) Uani 1 1 d .
H25 H 0.7023 0.6468 -0.2124 0.055 Uiso 1 1 calc R

loop_
_atom_site_aniso_label
_atom_site_aniso_U_11
_atom_site_aniso_U_22
_atom_site_aniso_U_33
_atom_site_aniso_U_23
_atom_site_aniso_U_13
_atom_site_aniso_U_12
Br1 0.1008(3) 0.0736(2) 0.0608(2) -0.01726(16) 0.01334(18) 0.02085(18)
S1 0.0520(4) 0.0541(4) 0.0427(4) -0.0043(3) 0.0145(3) -0.0126(3)
S2 0.0486(4) 0.0504(4) 0.0359(3) 0.0053(3) -0.0013(3) -0.0032(3)
O1 0.0490(11) 0.0890(14) 0.0467(11) 0.0285(10) 0.0044(8) 0.0052(10)
N1 0.0409(11) 0.0392(10) 0.0327(10) 0.0051(8) 0.0023(8) -0.0017(8)
N2 0.0495(12) 0.0445(11) 0.0370(11) 0.0078(9) 0.0063(9) -0.0009(9)
C1 0.0600(18) 0.0690(18) 0.0479(16) 0.0115(14) -0.0059(13) 0.0114(14)
C2 0.0431(13) 0.0513(14) 0.0341(13) 0.0077(11) 0.0026(10) 0.0000(11)
C3 0.0422(14) 0.0743(18) 0.0410(14) 0.0154(13) 0.0138(11) 0.0016(13)
C4 0.0328(12) 0.0597(15) 0.0421(14) 0.0080(12) 0.0060(10) 0.0031(11)
C5 0.0375(12) 0.0353(12) 0.0346(12) 0.0013(10) 0.0052(10) 0.0001(9)
C6 0.0394(12) 0.0369(12) 0.0332(12) 0.0026(10) 0.0082(10) 0.0044(10)
C7 0.0422(13) 0.0397(13) 0.0328(13) 0.0003(10) 0.0055(10) 0.0052(10)
C8 0.0369(12) 0.0499(14) 0.0355(13) 0.0088(11) 0.0088(10) -0.0008(10)
C9 0.0649(17) 0.0545(16) 0.0454(15) 0.0060(13) 0.0155(13) -0.0012(13)
C10 0.0694(19) 0.083(2) 0.0374(15) 0.0005(14) 0.0122(13) -0.0171(16)
C11 0.0543(17) 0.090(2) 0.0433(16) 0.0232(16) 0.0038(13) -0.0043(16)
C12 0.0612(17) 0.0404(13) 0.0452(14) 0.0024(11) 0.0075(12) 0.0111(12)
C13 0.0506(16) 0.0445(14) 0.0548(16) -0.0028(12) -0.0018(13) -0.0005(12)
C14 0.0408(13) 0.0455(14) 0.0492(15) 0.0019(12) 0.0073(11) -0.0008(11)
C15 0.0409(13) 0.0398(13) 0.0381(13) 0.0074(10) 0.0047(10) 0.0000(10)
C16 0.0447(14) 0.0494(15) 0.0518(15) 0.0006(12) 0.0076(12) -0.0054(11)
C17 0.0531(16) 0.0523(15) 0.0557(16) 0.0065(13) 0.0192(13) 0.0071(13)
C18 0.0453(14) 0.0413(13) 0.0367(13) 0.0021(10) 0.0072(11) -0.0001(11)
C19 0.0332(12) 0.0496(14) 0.0445(14) 0.0064(11) 0.0051(10) 0.0036(11)
C20 0.0399(13) 0.0460(13) 0.0387(13) 0.0040(11) 0.0129(10) 0.0004(10)
C21 0.0429(13) 0.0453(13) 0.0369(13) 0.0033(11) 0.0032(10) -0.0052(11)
C22 0.083(2) 0.0591(17) 0.0432(16) -0.0083(13) 0.0098(14) -0.0136(15)
C23 0.085(2) 0.0465(16) 0.0545(17) -0.0022(13) -0.0035(15) -0.0110(14)
C24 0.0501(15) 0.0630(17) 0.0579(18) 0.0243(15) 0.0113(13) 0.0084(13)
C25 0.0425(14) 0.0524(15) 0.0445(14) 0.0069(12) 0.0113(11) -0.0002(11)

loop_
_atom_type_symbol
_atom_type_description
_atom_type_scat_dispersion_real
_atom_type_scat_dispersion_imag
_atom_type_scat_source
C C 0.0033 0.0016 'International Tables Vol C Tables 4.2.6.8 and 6.1.1.4'
H H 0.0000 0.0000 'International Tables Vol C Tables 4.2.6.8 and 6.1.1.4'
N N 0.0061 0.0033 'International Tables Vol C Tables 4.2.6.8 and 6.1.1.4'
O O 0.0106 0.0060 'International Tables Vol C Tables 4.2.6.8 and 6.1.1.4'
S S 0.1246 0.1234 'International Tables Vol C Tables 4.2.6.8 and 6.1.1.4'
Br Br -0.2901 2.4595 'International Tables Vol C Tables 4.2.6.8 and 6.1.1.4'

loop_
_geom_angle_atom_site_label_1
_geom_angle_atom_site_label_2
_geom_angle_atom_site_label_3
_geom_angle
C18 S1 C15 102.46(11)
C18 S2 C7 91.01(11)
C2 O1 C1 117.7(2)
C7 N1 C6 115.13(18)
C7 N1 C21 120.78(18)
C6 N1 C21 124.09(18)
C7 N2 C8 120.6(2)
O1 C1 H1A 109.5
O1 C1 H1B 109.5
H1A C1 H1B 109.5
O1 C1 H1C 109.5
H1A C1 H1C 109.5
H1B C1 H1C 109.5
O1 C2 C19 124.4(2)
O1 C2 C3 115.9(2)
C19 C2 C3 119.7(2)
C4 C3 C2 120.2(2)
C4 C3 H3 119.9
C2 C3 H3 119.9
C3 C4 C5 121.0(2)
C3 C4 H4 119.5
C5 C4 H4 119.5
C20 C5 C4 117.9(2)
C20 C5 C6 121.5(2)
C4 C5 C6 120.5(2)
C18 C6 N1 112.84(19)
C18 C6 C5 126.2(2)
N1 C6 C5 120.99(19)
N2 C7 N1 122.6(2)
N2 C7 S2 128.81(18)
N1 C7 S2 108.62(16)
C25 C8 C9 118.6(2)
C25 C8 N2 118.3(2)
C9 C8 N2 123.0(2)
C8 C9 C10 120.4(3)
C8 C9 H9 119.8
C10 C9 H9 119.8
C11 C10 C9 120.3(3)
C11 C10 H10 119.8
C9 C10 H10 119.8
C24 C11 C10 119.7(3)
C24 C11 H11 120.2
C10 C11 H11 120.2
C13 C12 C17 121.3(2)
C13 C12 Br1 119.1(2)
C17 C12 Br1 119.6(2)
C12 C13 C14 119.0(2)
C12 C13 H13 120.5
C14 C13 H13 120.5
C15 C14 C13 120.6(2)
C15 C14 H14 119.7
C13 C14 H14 119.7
C16 C15 C14 119.3(2)
C16 C15 S1 123.51(19)
C14 C15 S1 117.22(19)
C15 C16 C17 120.6(2)
C15 C16 H16 119.7
C17 C16 H16 119.7
C12 C17 C16 119.3(2)
C12 C17 H17 120.4
C16 C17 H17 120.4
C6 C18 S1 127.95(18)
C6 C18 S2 112.09(17)
S1 C18 S2 119.96(13)
C2 C19 C20 119.8(2)
C2 C19 H19 120.1
C20 C19 H19 120.1
C19 C20 C5 121.4(2)
C19 C20 H20 119.3
C5 C20 H20 119.3
N1 C21 C22 119.2(2)
N1 C21 C23 118.8(2)
C22 C21 C23 60.16(18)
N1 C21 H21 115.7
C22 C21 H21 115.7
C23 C21 H21 115.7
C21 C22 C23 60.20(18)
C21 C22 H22A 117.8
C23 C22 H22A 117.8
C21 C22 H22B 117.8
C23 C22 H22B 117.8
H22A C22 H22B 114.9
C22 C23 C21 59.64(17)
C22 C23 H23A 117.8
C21 C23 H23A 117.8
C22 C23 H23B 117.8
C21 C23 H23B 117.8
H23A C23 H23B 114.9
C11 C24 C25 120.6(3)
C11 C24 H24 119.7
C25 C24 H24 119.7
C8 C25 C24 120.4(3)
C8 C25 H25 119.8
C24 C25 H25 119.8

loop_
_geom_bond_atom_site_label_1
_geom_bond_atom_site_label_2
_geom_bond_distance
Br1 C12 1.897(3)
S1 C18 1.740(2)
S1 C15 1.778(2)
S2 C18 1.757(2)
S2 C7 1.769(2)
O1 C2 1.369(3)
O1 C1 1.415(3)
N1 C7 1.390(3)
N1 C6 1.400(3)
N1 C21 1.443(3)
N2 C7 1.274(3)
N2 C8 1.417(3)
C1 H1A 0.9600
C1 H1B 0.9600
C1 H1C 0.9600
C2 C19 1.376(3)
C2 C3 1.382(3)
C3 C4 1.377(3)
C3 H3 0.9300
C4 C5 1.390(3)
C4 H4 0.9300
C5 C20 1.384(3)
C5 C6 1.470(3)
C6 C18 1.348(3)
C8 C25 1.381(3)
C8 C9 1.384(4)
C9 C10 1.388(4)
C9 H9 0.9300
C10 C11 1.366(4)
C10 H10 0.9300
C11 C24 1.365(4)
C11 H11 0.9300
C12 C13 1.372(4)
C12 C17 1.373(4)
C13 C14 1.383(4)
C13 H13 0.9300
C14 C15 1.382(3)
C14 H14 0.9300
C15 C16 1.379(3)
C16 C17 1.379(4)
C16 H16 0.9300
C17 H17 0.9300
C19 C20 1.383(3)
C19 H19 0.9300
C20 H20 0.9300
C21 C22 1.479(4)
C21 C23 1.488(4)
C21 H21 0.9800
C22 C23 1.487(4)
C22 H22A 0.9700
C22 H22B 0.9700
C23 H23A 0.9700
C23 H23B 0.9700
C24 C25 1.384(4)
C24 H24 0.9300
C25 H25 0.9300

loop_
_cod_changelog_entry_id
_cod_changelog_entry_author
_cod_changelog_entry_date
_cod_changelog_entry_text
1 'Vaitkus, Antanas' 2025-01-15T10:21:19+02:00
;
 Updated bibliographic information. Added the '_chemical_name_systematic'
 data item and changed the '_chemical_formula_sum' data value from
 'C25 H20 Br N2 O S2' to 'C25 H21 Br N2 O S2' after consulting the original
 publication.
;
